data_7158382
loop_
_publ_author_name
'Fuller, Rebecca O.'
'Taylor, Madeleine R.'
'Duggin, Margot'
'Bissember, Alex C.'
'Canty, Allan J.'
'Judd, Martyna M.'
'Cox, Nicholas'
'Moggach, Stephen A.'
'Turner, Gemma F.'

_publ_section_title
;
 Enhanced synthesis of oxo-verdazyl radicals bearing sterically-and
 electronically-diverse C3-substituents.
;
_journal_issue 46
_journal_name_full 'Organic &amp; biomolecular chemistry'
_journal_page_first 10120
_journal_page_last 10138
_journal_paper_doi 10.1039/d1ob01946e
_journal_volume 19
_journal_year 2021
_chemical_formula_moiety 'C20 H20 N4 O S, 0.5(H4 O2)'
_chemical_formula_sum 'C20 H22 N4 O2 S'
_chemical_formula_weight 382.49
_space_group_crystal_system orthorhombic
_space_group_IT_number 62
_space_group_name_Hall '-P 2ac 2n'
_space_group_name_H-M_alt 'P n m a'
_atom_sites_solution_hydrogens mixed
_atom_sites_solution_primary dual
_audit_creation_date 2021-09-22
_audit_creation_method
;
Olex2 1.3
(compiled 2020.11.12 svn.r5f609507 for OlexSys, GUI svn.r6272)
;
_audit_update_record
;
2021-09-30 deposited with the CCDC.	2021-11-01 downloaded from the CCDC.
;
_cell_angle_alpha 90
_cell_angle_beta 90
_cell_angle_gamma 90
_cell_formula_units_Z 4
_cell_length_a 4.93100(10)
_cell_length_b 19.1334(6)
_cell_length_c 20.4301(6)
_cell_measurement_reflns_used 4610
_cell_measurement_temperature 100.01(10)
_cell_measurement_theta_max 64.4070
_cell_measurement_theta_min 4.3070
_cell_volume 1927.51(9)
_computing_cell_refinement 'CrysAlisPro 1.171.41.103a (Rigaku OD, 2021)'
_computing_data_collection 'CrysAlisPro 1.171.41.103a (Rigaku OD, 2021)'
_computing_data_reduction 'CrysAlisPro 1.171.41.103a (Rigaku OD, 2021)'
_computing_molecular_graphics 'Olex2 1.3 (Dolomanov et al., 2009)'
_computing_publication_material 'Olex2 1.3 (Dolomanov et al., 2009)'
_computing_structure_refinement 'XL  (Sheldrick, 2008)'
_computing_structure_solution 'SHELXT 2018/2 (Sheldrick, 2018)'
_diffrn_ambient_environment N~2~
_diffrn_ambient_temperature 100.01(10)
_diffrn_detector 'Hybrid Pixel Array Detector'
_diffrn_detector_area_resol_mean 10.0000
_diffrn_detector_type HyPix
_diffrn_measured_fraction_theta_full 0.979
_diffrn_measured_fraction_theta_max 0.979
_diffrn_measurement_details
;
List of Runs (angles in degrees, time in seconds):

  # Type    Start    End  Width  t~exp~   \w     \q     \k     \f   Frames
#--------------------------------------------------------------------------
  1  \w    -15.00  73.00   0.50    2.00    --   -2.66  22.00  61.00  176
  2  \w     11.00 108.00   0.50   30.00    --   83.35-111.00  64.00  194
  3  \w     82.00 155.00   0.50   30.00    --   83.35 111.00-108.00  146
  4  \w   -164.00 -76.00   0.50   30.00    --  -88.66 -22.00-104.00  176
  5  \w    -23.00  31.00   0.50    2.00    --   -2.66 -99.00 -90.00  108
  6  \w    -23.00  31.00   0.50    2.00    --   -2.66 -99.00-120.00  108
  7  \w     11.00  66.00   0.50   30.00    --   83.35 -57.00 150.00  110
  8  \w     11.00  43.00   0.50   30.00    --   83.35 -38.00-120.00   64
  9  \w     11.00  43.00   0.50   30.00    --   83.35 -38.00-150.00   64
 10  \w     11.00  43.00   0.50   30.00    --   83.35 -38.00 150.00   64
 11  \w     11.00  66.00   0.50   30.00    --   83.35 -57.00-150.00  110
 12  \w     11.00  43.00   0.50   30.00    --   83.35 -38.00 -30.00   64
 13  \w   -111.00 -16.00   0.50   30.00    --  -88.66 125.00  90.00  190
 14  \w    -66.00 -16.00   0.50   30.00    --  -88.66  57.00-180.00  100
 15  \w    -43.00 -16.00   0.50   30.00    --  -88.66  38.00  30.00   54
 16  \w    -43.00 -16.00   0.50   30.00    --  -88.66  38.00  60.00   54
 17  \w    -23.00  31.00   0.50    2.00    --   -2.66 -99.00  90.00  108
 18  \w    -74.00  12.00   0.50    2.00    --   -2.66 -57.00  90.00  172
 19  \w    -17.00  70.00   0.50    2.00    --   -2.66  57.00 -90.00  174
 20  \w     71.00 150.00   0.50   30.00    --   83.35  22.00  61.00  158
 21  \w     71.00 158.00   0.50   30.00    --   83.35  19.00 150.00  174
;
_diffrn_measurement_device 'four-circle diffractometer'
_diffrn_measurement_device_type 'XtaLAB Synergy, Single source at home/near, HyPix'
_diffrn_measurement_method '\w scans'
_diffrn_orient_matrix_type 'CrysAlisPro convention (1999,Acta A55,543-557)'
_diffrn_orient_matrix_UB_11 0.0854417000
_diffrn_orient_matrix_UB_12 -0.0716726000
_diffrn_orient_matrix_UB_13 -0.0274885000
_diffrn_orient_matrix_UB_21 -0.0335089000
_diffrn_orient_matrix_UB_22 -0.0325794000
_diffrn_orient_matrix_UB_23 0.0684736000
_diffrn_orient_matrix_UB_31 -0.2987659000
_diffrn_orient_matrix_UB_32 -0.0168682000
_diffrn_orient_matrix_UB_33 -0.0154098000
_diffrn_radiation_monochromator mirror
_diffrn_radiation_probe x-ray
_diffrn_radiation_type 'Cu K\a'
_diffrn_radiation_wavelength 1.54184
_diffrn_reflns_av_R_equivalents 0.0703
_diffrn_reflns_av_unetI/netI 0.0410
_diffrn_reflns_Laue_measured_fraction_full 0.979
_diffrn_reflns_Laue_measured_fraction_max 0.979
_diffrn_reflns_limit_h_max 3
_diffrn_reflns_limit_h_min -5
_diffrn_reflns_limit_k_max 22
_diffrn_reflns_limit_k_min -22
_diffrn_reflns_limit_l_max 24
_diffrn_reflns_limit_l_min -23
_diffrn_reflns_number 13320
_diffrn_reflns_point_group_measured_fraction_full 0.979
_diffrn_reflns_point_group_measured_fraction_max 0.979
_diffrn_reflns_theta_full 67.335
_diffrn_reflns_theta_max 67.335
_diffrn_reflns_theta_min 4.328
_diffrn_source 'micro-focus sealed X-ray tube'
_diffrn_source_type 'PhotonJet (Cu) X-ray Source'
_exptl_absorpt_coefficient_mu 1.677
_exptl_absorpt_correction_T_max 1.00000
_exptl_absorpt_correction_T_min 0.84996
_exptl_absorpt_correction_type multi-scan
_exptl_absorpt_process_details
;
CrysAlisPro 1.171.41.103a (Rigaku Oxford Diffraction, 2021)
Empirical absorption correction using spherical harmonics,
implemented in SCALE3 ABSPACK scaling algorithm.
;
_exptl_crystal_colour 'clear light colourless'
_exptl_crystal_density_diffrn 1.318
_exptl_crystal_description block
_exptl_crystal_F_000 808
_exptl_crystal_size_max 0.228
_exptl_crystal_size_mid 0.056
_exptl_crystal_size_min 0.046
_refine_diff_density_max 0.583
_refine_diff_density_min -0.405
_refine_diff_density_rms 0.090
_refine_ls_extinction_method none
_refine_ls_goodness_of_fit_ref 1.279
_refine_ls_hydrogen_treatment constr
_refine_ls_matrix_type full
_refine_ls_number_parameters 121
_refine_ls_number_reflns 1736
_refine_ls_number_restraints 30
_refine_ls_restrained_S_all 1.268
_refine_ls_R_factor_all 0.1463
_refine_ls_R_factor_gt 0.1355
_refine_ls_shift/su_max 0.001
_refine_ls_shift/su_mean 0.000
_refine_ls_structure_factor_coef Fsqd
_refine_ls_weighting_details 'w=1/[\s^2^(Fo^2^)+18.5821P] where P=(Fo^2^+2Fc^2^)/3'
_refine_ls_weighting_scheme calc
_refine_ls_wR_factor_gt 0.2605
_refine_ls_wR_factor_ref 0.2648
_reflns_Friedel_coverage 0.000
_reflns_number_gt 1534
_reflns_number_total 1736
_reflns_threshold_expression 'I > 2\s(I)'
_cod_data_source_file d1ob01946e2.cif
_cod_data_source_block bof21
_cod_depositor_comments 'Adding full bibliography for 7158376--7158384.cif.'
_cod_database_code 7158382
_shelx_shelxl_version_number 2018/3
_chemical_oxdiff_formula 'C10 H10 N4 O2 S'
_chemical_oxdiff_usercomment 'Rebecca Fuller - Tasmania'
_shelx_space_group_comment
;
The symmetry employed for this shelxl refinement is uniquely defined
by the following loop, which should always be used as a source of
symmetry information in preference to the above space-group names.
They are only intended as comments.
;
_reflns_odcompleteness_completeness 99.83
_reflns_odcompleteness_iscentric 1
_reflns_odcompleteness_theta 61.08
_olex2_refinement_description
;
1. Fixed Uiso
 At 1.2 times of:
  All C(H) groups, All C(H,H) groups, All N(H) groups
 At 1.5 times of:
  All O(H,H) groups
2. Uiso/Uaniso restraints and constraints
Uanis(C8) \\sim Ueq, Uanis(C6) \\sim Ueq, Uanis(C5) \\sim Ueq, Uanis(C2) \\sim
Ueq, Uanis(S2) \\sim Ueq: with sigma of 0.1 and sigma for terminal atoms of 0.2
Uanis(S2) = Uanis(C2) = Uanis(C5) = Uanis(C6) = Uanis(C8)
3. Others
 Fixed Sof: H16B(0.5) S2(0.5) C2(0.5) H2(0.5) C5(0.5) H5A(0.5) C6(0.5) H6(0.5)
 C8(0.5)
4.a Riding coordinates:
 N5(H5)
4.b Free rotating group:
 O16(H16A,H16B), S2(C2,C5,C6,C8)
4.c Ternary CH refined with riding coordinates:
 C4(H4)
4.d Secondary CH2 refined with riding coordinates:
 C9(H9A,H9B)
4.e Aromatic/amide H refined with riding coordinates:
 C11(H11), C12(H12), C13(H13), C14(H14), C15(H15), C2(H2), C5(H5A), C6(H6)
;
_olex2_submission_special_instructions 'No special instructions were received'
_oxdiff_exptl_absorpt_empirical_details
;
Empirical correction (ABSPACK) includes:
- Absorption correction using spherical harmonics
- Frame scaling
;
_oxdiff_exptl_absorpt_empirical_full_max 2.360
_oxdiff_exptl_absorpt_empirical_full_min 0.567

loop_
_space_group_symop_operation_xyz
'x, y, z'
'-x+1/2, y+1/2, z+1/2'
'x, -y+1/2, z'
'-x+1/2, -y, z+1/2'
'-x, -y, -z'
'x-1/2, -y-1/2, -z-1/2'
'-x, y-1/2, -z'
'x-1/2, y, -z-1/2'

loop_
_atom_site_label
_atom_site_type_symbol
_atom_site_fract_x
_atom_site_fract_y
_atom_site_fract_z
_atom_site_U_iso_or_equiv
_atom_site_adp_type
_atom_site_occupancy
_atom_site_site_symmetry_order
_atom_site_calc_flag
_atom_site_refinement_flags_posn
_atom_site_refinement_flags_adp
_atom_site_refinement_flags_occupancy
_atom_site_disorder_assembly
_atom_site_disorder_group
C4 C 0.360(2) 0.750000 0.4511(4) 0.034(3) Uani 1 2 d S T P . .
H4 H 0.535411 0.750000 0.428513 0.041 Uiso 1 2 calc R U P A .
N5 N 0.3467(11) 0.6868(3) 0.4907(3) 0.0338(14) Uani 1 1 d . . . . .
H5 H 0.493869 0.677745 0.511616 0.041 Uiso 1 1 d R U . . .
N6 N 0.1114(11) 0.6896(3) 0.5316(2) 0.0270(13) Uani 1 1 d . . . . .
C7 C -0.006(2) 0.750000 0.5512(4) 0.029(2) Uani 1 2 d S T P . .
O8 O -0.2193(13) 0.750000 0.5828(3) 0.0289(15) Uani 1 2 d S T P . .
C9 C 0.0146(15) 0.6208(4) 0.5521(4) 0.0378(18) Uani 1 1 d . . . . .
H9A H -0.030930 0.593597 0.513548 0.045 Uiso 1 1 calc R U . . .
H9B H -0.149188 0.626410 0.577839 0.045 Uiso 1 1 calc R U . . .
C10 C 0.2233(13) 0.5816(3) 0.5920(3) 0.0296(15) Uani 1 1 d . . . . .
C11 C 0.3322(15) 0.6120(4) 0.6478(3) 0.0345(17) Uani 1 1 d . . . . .
H11 H 0.278443 0.656588 0.660317 0.041 Uiso 1 1 calc R U . . .
C12 C 0.5205(16) 0.5759(4) 0.6846(4) 0.044(2) Uani 1 1 d . . . . .
H12 H 0.590779 0.596071 0.722397 0.053 Uiso 1 1 calc R U . . .
C13 C 0.6051(16) 0.5105(4) 0.6661(4) 0.046(2) Uani 1 1 d . . . . .
H13 H 0.732808 0.486421 0.690910 0.055 Uiso 1 1 calc R U . . .
C14 C 0.4995(18) 0.4811(4) 0.6108(5) 0.062(3) Uani 1 1 d . . . . .
H14 H 0.554629 0.436591 0.598260 0.075 Uiso 1 1 calc R U . . .
C15 C 0.3133(16) 0.5164(4) 0.5735(5) 0.054(2) Uani 1 1 d . . . . .
H15 H 0.247147 0.496076 0.535318 0.064 Uiso 1 1 calc R U . . .
O16 O -0.1879(16) 0.750000 0.7211(3) 0.048(2) Uani 1 2 d GS T P . .
H16A H -0.347633 0.749971 0.734955 0.073 Uiso 1 2 d G U P . .
H16B H -0.186380 0.759872 0.680509 0.073 Uiso 0.5 1 d G U P . .
S2 S 0.0227(11) 0.6795(3) 0.3666(2) 0.0496(10) Uani 0.5 1 d G U P A -1
C2 C -0.1925(12) 0.7239(5) 0.3142(3) 0.0496(10) Uani 0.5 1 d G U P A -1
H2 H -0.306812 0.702681 0.283993 0.060 Uiso 0.5 1 calc R U P A -1
C5 C -0.172(2) 0.7949(4) 0.3234(4) 0.0496(10) Uani 0.5 1 d G U P A -1
H5A H -0.272668 0.827507 0.300027 0.060 Uiso 0.5 1 calc R U P A -1
C6 C 0.020(3) 0.8130(3) 0.3722(6) 0.0496(10) Uani 0.5 1 d G U P A -1
H6 H 0.058824 0.858778 0.384161 0.060 Uiso 0.5 1 calc R U P A -1
C8 C 0.1405(16) 0.7564(4) 0.3995(4) 0.0496(10) Uani 0.5 1 d G U P A -1

loop_
_atom_site_aniso_label
_atom_site_aniso_U_11
_atom_site_aniso_U_22
_atom_site_aniso_U_33
_atom_site_aniso_U_23
_atom_site_aniso_U_13
_atom_site_aniso_U_12
C4 0.019(5) 0.071(7) 0.014(4) 0.000 0.001(4) 0.000
N5 0.019(3) 0.055(4) 0.028(3) -0.007(3) 0.000(2) 0.007(3)
N6 0.017(3) 0.036(3) 0.028(3) -0.003(3) -0.001(2) -0.003(3)
C7 0.021(5) 0.047(6) 0.018(4) 0.000 -0.002(4) 0.000
O8 0.020(3) 0.047(4) 0.020(3) 0.000 0.004(3) 0.000
C9 0.025(4) 0.043(4) 0.045(4) -0.005(4) -0.002(3) -0.016(4)
C10 0.015(3) 0.031(4) 0.042(4) -0.003(3) 0.004(3) -0.007(3)
C11 0.032(4) 0.037(4) 0.034(4) -0.012(3) 0.006(3) 0.011(3)
C12 0.040(4) 0.059(5) 0.033(4) -0.003(4) -0.002(4) 0.007(4)
C13 0.030(4) 0.048(5) 0.059(5) 0.013(4) 0.002(4) 0.011(4)
C14 0.039(5) 0.040(5) 0.108(8) -0.022(5) -0.015(5) 0.013(4)
C15 0.032(4) 0.043(5) 0.085(6) -0.032(5) -0.018(5) 0.001(4)
O16 0.028(4) 0.094(7) 0.023(3) 0.000 0.003(3) 0.000
S2 0.0260(14) 0.092(3) 0.0308(15) -0.025(2) -0.0041(12) 0.006(3)
C2 0.0260(14) 0.092(3) 0.0308(15) -0.025(2) -0.0041(12) 0.006(3)
C5 0.0260(14) 0.092(3) 0.0308(15) -0.025(2) -0.0041(12) 0.006(3)
C6 0.0260(14) 0.092(3) 0.0308(15) -0.025(2) -0.0041(12) 0.006(3)
C8 0.0260(14) 0.092(3) 0.0308(15) -0.025(2) -0.0041(12) 0.006(3)

loop_
_atom_type_symbol
_atom_type_description
_atom_type_scat_dispersion_real
_atom_type_scat_dispersion_imag
_atom_type_scat_source
C C 0.0180 0.0090 'International Tables Vol C Tables 4.2.6.8 and 6.1.1.4'
H H 0.0000 0.0000 'International Tables Vol C Tables 4.2.6.8 and 6.1.1.4'
N N 0.0310 0.0180 'International Tables Vol C Tables 4.2.6.8 and 6.1.1.4'
O O 0.0490 0.0320 'International Tables Vol C Tables 4.2.6.8 and 6.1.1.4'
S S 0.3330 0.5570 'International Tables Vol C Tables 4.2.6.8 and 6.1.1.4'

loop_
_exptl_crystal_face_index_h
_exptl_crystal_face_index_k
_exptl_crystal_face_index_l
_exptl_crystal_face_perp_dist
0 -12 2 0.0133
-3 -3 -3 0.0639
0 12 -2 0.0343
3 2 2 0.1466
0 3 13 0.0387
-3 -2 2 0.0695
0 -3 -13 0.0077

loop_
_geom_angle_atom_site_label_1
_geom_angle_atom_site_label_2
_geom_angle_atom_site_label_3
_geom_angle
_geom_angle_site_symmetry_1
_geom_angle_site_symmetry_3
_geom_angle_publ_flag
N5 C4 H4 107.6 3_565 . ?
N5 C4 H4 107.6 . . ?
N5 C4 N5 112.4(7) . 3_565 ?
N5 C4 C8 106.6(6) 3_565 . ?
N5 C4 C8 114.9(6) . . ?
C8 C4 H4 107.6 . . ?
C4 N5 H5 113.9 . . ?
N6 N5 C4 109.3(6) . . ?
N6 N5 H5 113.6 . . ?
N5 N6 C9 113.5(6) . . ?
C7 N6 N5 123.4(6) . . ?
C7 N6 C9 123.1(6) . . ?
N6 C7 N6 117.5(8) 3_565 . ?
O8 C7 N6 121.2(4) . 3_565 ?
O8 C7 N6 121.2(4) . . ?
N6 C9 H9A 109.2 . . ?
N6 C9 H9B 109.2 . . ?
N6 C9 C10 112.2(6) . . ?
H9A C9 H9B 107.9 . . ?
C10 C9 H9A 109.2 . . ?
C10 C9 H9B 109.2 . . ?
C11 C10 C9 119.9(6) . . ?
C15 C10 C9 121.4(7) . . ?
C15 C10 C11 118.7(7) . . ?
C10 C11 H11 120.0 . . ?
C12 C11 C10 119.9(7) . . ?
C12 C11 H11 120.0 . . ?
C11 C12 H12 119.7 . . ?
C13 C12 C11 120.7(7) . . ?
C13 C12 H12 119.7 . . ?
C12 C13 H13 120.4 . . ?
C14 C13 C12 119.2(8) . . ?
C14 C13 H13 120.4 . . ?
C13 C14 H14 119.6 . . ?
C13 C14 C15 120.9(8) . . ?
C15 C14 H14 119.6 . . ?
C10 C15 H15 119.7 . . ?
C14 C15 C10 120.6(8) . . ?
C14 C15 H15 119.7 . . ?
H16A O16 H16B 109.8 . 3_565 ?
H16A O16 H16B 109.8 . . ?
H16B O16 H16B 25.7 . 3_565 ?
C8 S2 C2 91.6 . . ?
S2 C2 H2 124.6 . . ?
C5 C2 S2 110.9 . . ?
C5 C2 H2 124.6 . . ?
C2 C5 H5A 123.6 . . ?
C2 C5 C6 112.8 . . ?
C6 C5 H5A 123.6 . . ?
C5 C6 H6 123.6 . . ?
C8 C6 C5 112.8 . . ?
C8 C6 H6 123.6 . . ?
C4 C8 S2 116.4(5) . . ?
C6 C8 C4 131.6(5) . . ?
C6 C8 S2 112.0 . . ?

loop_
_geom_bond_atom_site_label_1
_geom_bond_atom_site_label_2
_geom_bond_distance
_geom_bond_site_symmetry_2
_geom_bond_publ_flag
C4 H4 0.9800 . ?
C4 N5 1.456(8) 3_565 ?
C4 N5 1.456(8) . ?
C4 C8 1.517(11) . ?
N5 H5 0.8600 . ?
N5 N6 1.432(7) . ?
N6 C7 1.352(7) . ?
N6 C9 1.461(9) . ?
C7 O8 1.236(11) . ?
C9 H9A 0.9700 . ?
C9 H9B 0.9700 . ?
C9 C10 1.513(10) . ?
C10 C11 1.387(9) . ?
C10 C15 1.378(10) . ?
C11 H11 0.9300 . ?
C11 C12 1.381(10) . ?
C12 H12 0.9300 . ?
C12 C13 1.372(11) . ?
C13 H13 0.9300 . ?
C13 C14 1.365(12) . ?
C14 H14 0.9300 . ?
C14 C15 1.371(12) . ?
C15 H15 0.9300 . ?
O16 H16A 0.8371 . ?
O16 H16B 0.8499 . ?
O16 H16B 0.85(10) 3_565 ?
S2 C2 1.7305 . ?
S2 C8 1.7196 . ?
C2 H2 0.9300 . ?
C2 C5 1.3739 . ?
C5 H5A 0.9300 . ?
C5 C6 1.4167 . ?
C6 H6 0.9300 . ?
C6 C8 1.3555 . ?

loop_
_geom_torsion_atom_site_label_1
_geom_torsion_atom_site_label_2
_geom_torsion_atom_site_label_3
_geom_torsion_atom_site_label_4
_geom_torsion
_geom_torsion_site_symmetry_1
_geom_torsion_site_symmetry_2
_geom_torsion_site_symmetry_3
_geom_torsion_site_symmetry_4
_geom_torsion_publ_flag
C4 N5 N6 C7 -25.9(9) . . . . ?
C4 N5 N6 C9 155.9(6) . . . . ?
N5 C4 N5 N6 53.6(9) 3_565 . . . ?
N5 C4 C8 S2 -31.1(11) . . . . ?
N5 C4 C8 S2 -156.3(7) 3_565 . . . ?
N5 C4 C8 C6 151.0(5) . . . . ?
N5 C4 C8 C6 25.8(9) 3_565 . . . ?
N5 N6 C7 N6 -1.3(12) . . . 3_565 ?
N5 N6 C7 O8 174.9(6) . . . . ?
N5 N6 C9 C10 61.5(7) . . . . ?
N6 C9 C10 C11 55.2(9) . . . . ?
N6 C9 C10 C15 -123.4(8) . . . . ?
C7 N6 C9 C10 -116.7(8) . . . . ?
C9 N6 C7 N6 176.7(5) . . . 3_565 ?
C9 N6 C7 O8 -7.1(12) . . . . ?
C9 C10 C11 C12 179.3(7) . . . . ?
C9 C10 C15 C14 -179.0(8) . . . . ?
C10 C11 C12 C13 1.1(12) . . . . ?
C11 C10 C15 C14 2.4(12) . . . . ?
C11 C12 C13 C14 -0.4(13) . . . . ?
C12 C13 C14 C15 0.7(14) . . . . ?
C13 C14 C15 C10 -1.7(14) . . . . ?
C15 C10 C11 C12 -2.0(11) . . . . ?
S2 C2 C5 C6 0.6 . . . . ?
C2 S2 C8 C4 -177.9(8) . . . . ?
C2 S2 C8 C6 0.4 . . . . ?
C2 C5 C6 C8 -0.3 . . . . ?
C5 C6 C8 C4 177.9(10) . . . . ?
C5 C6 C8 S2 -0.1 . . . . ?
C8 C4 N5 N6 -68.5(8) . . . . ?
C8 S2 C2 C5 -0.6 . . . . ?

loop_
_exptl_oxdiff_crystal_face_indexfrac_h
_exptl_oxdiff_crystal_face_indexfrac_k
_exptl_oxdiff_crystal_face_indexfrac_l
_exptl_oxdiff_crystal_face_x
_exptl_oxdiff_crystal_face_y
_exptl_oxdiff_crystal_face_z
0.1589 -12.2915 1.7850 0.8455 0.5173 0.1324
-3.0345 -3.0627 -2.6595 0.0333 0.0194 0.9993
-0.0866 12.3110 -1.7146 -0.8426 -0.5156 -0.1554
3.0934 2.4768 2.1342 0.0281 -0.0382 -0.9989
-0.0053 3.3071 12.7880 -0.5890 0.7681 -0.2513
-3.1506 -1.5491 1.5867 -0.2018 0.2647 0.9430
0.0053 -3.3071 -12.7880 0.5890 -0.7681 0.2513
